data_1519582
loop_
_publ_author_name
'Matthews, Craig J.'
'Horton, Peter N.'
'Hursthouse, Michael B.'

_publ_section_title
;
 C38H38Cl2MnN16O10
;
_journal_name_full 'Crystal Structure Report Archive'
_journal_page_first 1065
_journal_year 2004
_chemical_formula_sum 'C38 H38 Cl2 Mn N16 O10'
_chemical_formula_weight 1004.68
_space_group_IT_number 2
_symmetry_cell_setting triclinic
_symmetry_space_group_name_Hall '-P 1'
_symmetry_space_group_name_H-M 'P -1'
_atom_sites_solution_hydrogens geom
_atom_sites_solution_primary direct
_atom_sites_solution_secondary difmap
_cell_angle_alpha 110.038(11)
_cell_angle_beta 93.940(10)
_cell_angle_gamma 109.791(12)
_cell_formula_units_Z 2
_cell_length_a 11.0194(6)
_cell_length_b 13.230(2)
_cell_length_c 16.983(4)
_cell_measurement_reflns_used 9750
_cell_measurement_temperature 120(2)
_cell_measurement_theta_max 27.485
_cell_measurement_theta_min 2.910
_cell_volume 2140.3(7)
_computing_cell_refinement 'DENZO (Otwinowski & Minor, 1997) & COLLECT (Hooft, R.W.W., 1998)'
_computing_data_collection 'COLLECT (Hooft, R.W.W., 1998)'
_computing_data_reduction 'DENZO (Otwinowski & Minor, 1997) & COLLECT (Hooft, R.W.W., 1998)'
_computing_molecular_graphics 'ORTEP3 for Windows (Farrugia, 1997)'
_computing_structure_refinement 'SHELXL-97 (Sheldrick, 1997b)'
_computing_structure_solution 'SHELXS-97 (Sheldrick, 1997a)'
_diffrn_ambient_temperature 120(2)
_diffrn_detector_area_resol_mean 9.091
_diffrn_measured_fraction_theta_full 0.998
_diffrn_measured_fraction_theta_max 0.998
_diffrn_measurement_device_type 'Bruker-Nonius 95mm CCD camera on \k-goniostat'
_diffrn_measurement_method '\f & \w scans'
_diffrn_radiation_monochromator '10cm confocal mirrors'
_diffrn_radiation_source 'Bruker-Nonius FR591 rotating anode'
_diffrn_radiation_type MoK\a
_diffrn_radiation_wavelength 0.71073
_diffrn_reflns_av_R_equivalents 0.0542
_diffrn_reflns_av_sigmaI/netI 0.0520
_diffrn_reflns_limit_h_max 14
_diffrn_reflns_limit_h_min -14
_diffrn_reflns_limit_k_max 17
_diffrn_reflns_limit_k_min -17
_diffrn_reflns_limit_l_max 22
_diffrn_reflns_limit_l_min -22
_diffrn_reflns_number 42052
_diffrn_reflns_theta_full 27.48
_diffrn_reflns_theta_max 27.48
_diffrn_reflns_theta_min 2.94
_exptl_absorpt_coefficient_mu 0.512
_exptl_absorpt_correction_T_max 0.9798
_exptl_absorpt_correction_T_min 0.8138
_exptl_absorpt_correction_type multi-scan
_exptl_absorpt_process_details 'SADABS V2.10 (Sheldrick, G.M., 2003)'
_exptl_crystal_colour 'Light Orange'
_exptl_crystal_density_diffrn 1.559
_exptl_crystal_density_method 'not measured'
_exptl_crystal_description Plate
_exptl_crystal_F_000 1034
_exptl_crystal_size_max 0.42
_exptl_crystal_size_mid 0.16
_exptl_crystal_size_min 0.04
_refine_diff_density_max 1.138
_refine_diff_density_min -0.812
_refine_diff_density_rms 0.092
_refine_ls_extinction_coef 0
_refine_ls_extinction_method SHELXL
_refine_ls_goodness_of_fit_ref 1.026
_refine_ls_hydrogen_treatment mixed
_refine_ls_matrix_type full
_refine_ls_number_parameters 721
_refine_ls_number_reflns 9802
_refine_ls_number_restraints 825
_refine_ls_restrained_S_all 1.022
_refine_ls_R_factor_all 0.0906
_refine_ls_R_factor_gt 0.0661
_refine_ls_shift/su_max 0.005
_refine_ls_shift/su_mean 0.000
_refine_ls_structure_factor_coef Fsqd
_refine_ls_weighting_details 'calc w=1/[\s^2^(Fo^2^)+(0.0912P)^2^+4.2904P] where P=(Fo^2^+2Fc^2^)/3'
_refine_ls_weighting_scheme calc
_refine_ls_wR_factor_gt 0.1723
_refine_ls_wR_factor_ref 0.1886
_reflns_number_gt 7386
_reflns_number_total 9802
_reflns_threshold_expression >2sigma(I)
_cod_data_source_file eCrystal-1065.cif
_cod_data_source_block 04src1114
_cod_depositor_comments
;
Citation :
Matthews, Craig J. and Horton, Peter N. and Hursthouse, Michael B. (2004) 
University of Southampton, Crystal Structure Report Archive. 
(doi:10.5258/ecrystals/1065)

More at:
http://ecrystals.chem.soton.ac.uk/1065/
;
_cod_original_cell_volume 2140.3(6)
_cod_original_sg_symbol_H-M P-1
_cod_database_code 1519582

loop_
_symmetry_equiv_pos_as_xyz
'x, y, z'
'-x, -y, -z'

loop_
_atom_site_label
_atom_site_type_symbol
_atom_site_fract_x
_atom_site_fract_y
_atom_site_fract_z
_atom_site_U_iso_or_equiv
_atom_site_adp_type
_atom_site_occupancy
_atom_site_symmetry_multiplicity
_atom_site_calc_flag
_atom_site_refinement_flags
_atom_site_disorder_assembly
_atom_site_disorder_group
C1 C 0.7776(4) -0.2933(3) 0.2998(2) 0.0350(8) Uani 1 1 d U . .
H1 H 0.7202 -0.3078 0.2492 0.042 Uiso 1 1 calc R . .
C2 C 0.8522(4) -0.3595(3) 0.2941(3) 0.0422(9) Uani 1 1 d U . .
H2 H 0.8466 -0.4181 0.2408 0.051 Uiso 1 1 calc R . .
C3 C 0.9348(4) -0.3391(3) 0.3669(3) 0.0411(9) Uani 1 1 d U . .
H3 H 0.9866 -0.3841 0.3649 0.049 Uiso 1 1 calc R . .
C4 C 0.9417(3) -0.2525(3) 0.4431(3) 0.0334(8) Uani 1 1 d U . .
H4 H 0.9984 -0.2373 0.4941 0.040 Uiso 1 1 calc R . .
C5 C 0.8646(3) -0.1875(3) 0.4443(2) 0.0279(7) Uani 1 1 d U . .
C6 C 0.8713(3) -0.0906(3) 0.5240(2) 0.0246(6) Uani 1 1 d U . .
C7 C 0.9520(3) -0.0609(3) 0.6015(2) 0.0290(7) Uani 1 1 d U . .
H7 H 1.0034 -0.1047 0.6052 0.035 Uiso 1 1 calc R . .
C8 C 0.9578(3) 0.0314(3) 0.6729(2) 0.0299(7) Uani 1 1 d U . .
H8 H 1.0126 0.0517 0.7261 0.036 Uiso 1 1 calc R . .
C9 C 0.8827(3) 0.0940(3) 0.6660(2) 0.0268(7) Uani 1 1 d U . .
H9 H 0.8847 0.1586 0.7139 0.032 Uiso 1 1 calc R . .
C10 C 0.8044(3) 0.0595(3) 0.5866(2) 0.0228(6) Uani 1 1 d U . .
C11 C 0.7247(3) 0.1270(3) 0.5759(2) 0.0217(6) Uani 1 1 d U . .
C12 C 0.5042(3) 0.1195(3) 0.4150(2) 0.0239(6) Uani 1 1 d U . .
C13 C 0.4338(3) 0.1972(3) 0.4141(2) 0.0239(6) Uani 1 1 d U . .
C14 C 0.3553(3) 0.1849(3) 0.3412(2) 0.0285(7) Uani 1 1 d U . .
H14 H 0.3448 0.1254 0.2873 0.034 Uiso 1 1 calc R . .
C15 C 0.2926(3) 0.2614(3) 0.3491(2) 0.0306(7) Uani 1 1 d U . .
H15 H 0.2378 0.2543 0.3002 0.037 Uiso 1 1 calc R . .
C16 C 0.3096(3) 0.3478(3) 0.4276(2) 0.0286(7) Uani 1 1 d U . .
H16 H 0.2670 0.4008 0.4339 0.034 Uiso 1 1 calc R . .
C17 C 0.3913(3) 0.3553(3) 0.4981(2) 0.0244(6) Uani 1 1 d U . .
C18 C 0.4170(3) 0.4438(3) 0.5861(2) 0.0246(6) Uani 1 1 d U . .
C19 C 0.3612(3) 0.5273(3) 0.6077(2) 0.0296(7) Uani 1 1 d U . .
H19 H 0.3040 0.5310 0.5652 0.036 Uiso 1 1 calc R . .
C20 C 0.3903(3) 0.6038(3) 0.6913(2) 0.0322(8) Uani 1 1 d U . .
H20 H 0.3534 0.6614 0.7073 0.039 Uiso 1 1 calc R . .
C21 C 0.4732(3) 0.5970(3) 0.7520(2) 0.0290(7) Uani 1 1 d U . .
H21 H 0.4939 0.6491 0.8103 0.035 Uiso 1 1 calc R . .
C22 C 0.5257(3) 0.5124(3) 0.7260(2) 0.0246(6) Uani 1 1 d U . .
C23 C 0.6140(3) 0.4937(3) 0.7857(2) 0.0261(7) Uani 1 1 d U . .
C24 C 0.7136(3) 0.2941(3) 0.81782(19) 0.0250(7) Uani 1 1 d U . .
C25 C 0.8337(3) 0.2946(3) 0.8647(2) 0.0257(7) Uani 1 1 d U . .
C26 C 0.8289(4) 0.1991(3) 0.8834(2) 0.0368(8) Uani 1 1 d U . .
H26 H 0.7478 0.1348 0.8711 0.044 Uiso 1 1 calc R . .
C27 C 0.9458(4) 0.2000(4) 0.9205(3) 0.0469(10) Uani 1 1 d U . .
H27 H 0.9466 0.1346 0.9316 0.056 Uiso 1 1 calc R . .
C28 C 1.0607(4) 0.2970(4) 0.9412(3) 0.0433(9) Uani 1 1 d U . .
H28 H 1.1416 0.2993 0.9668 0.052 Uiso 1 1 calc R . .
C29 C 1.0562(4) 0.3910(3) 0.9238(2) 0.0307(7) Uani 1 1 d U . .
C30 C 1.1769(4) 0.4970(3) 0.9442(2) 0.0303(7) Uani 1 1 d U . .
C31 C 1.1785(4) 0.5824(3) 0.9142(2) 0.0352(8) Uani 1 1 d U . .
H31 H 1.1009 0.5751 0.8808 0.042 Uiso 1 1 calc R . .
C32 C 1.2943(4) 0.6782(4) 0.9333(3) 0.0428(9) Uani 1 1 d U . .
H32 H 1.2976 0.7377 0.9132 0.051 Uiso 1 1 calc R . .
C33 C 1.4053(4) 0.6862(4) 0.9821(3) 0.0432(9) Uani 1 1 d U . .
H33 H 1.4864 0.7509 0.9959 0.052 Uiso 1 1 calc R . .
C34 C 1.3959(4) 0.5987(4) 1.0102(2) 0.0398(9) Uani 1 1 d U . .
H34 H 1.4725 0.6049 1.0439 0.048 Uiso 1 1 calc R . .
N1 N 0.7819(3) -0.2096(2) 0.37287(19) 0.0294(6) Uani 1 1 d U . .
N2 N 0.7972(3) -0.0305(2) 0.51681(17) 0.0230(5) Uani 1 1 d U . .
N3 N 0.7291(2) 0.21492(19) 0.63460(14) 0.0129(4) Uani 1 1 d U . .
N4 N 0.6486(3) 0.0856(2) 0.49799(16) 0.0226(5) Uani 1 1 d U . .
H4A H 0.6445 0.0222 0.4561 0.027 Uiso 1 1 calc R . .
N5 N 0.5772(3) 0.1501(2) 0.48839(17) 0.0221(5) Uani 1 1 d U . .
N6 N 0.4861(3) 0.0273(3) 0.34336(18) 0.0361(7) Uani 1 1 d U . .
H6A H 0.5265 -0.0197 0.3435 0.043 Uiso 1 1 calc R . .
H6B H 0.4339 0.0138 0.2962 0.043 Uiso 1 1 calc R . .
N7 N 0.4512(3) 0.2813(2) 0.49075(17) 0.0230(5) Uani 1 1 d U . .
N8 N 0.4984(3) 0.4374(2) 0.64448(18) 0.0243(6) Uani 1 1 d U . .
N9 N 0.6560(3) 0.5693(3) 0.86716(18) 0.0318(7) Uani 1 1 d U . .
H9A H 0.7069 0.5590 0.9034 0.038 Uiso 1 1 calc R . .
H9B H 0.6327 0.6295 0.8847 0.038 Uiso 1 1 calc R . .
N10 N 0.6410(3) 0.4018(2) 0.75189(17) 0.0256(6) Uani 1 1 d U . .
N11 N 0.7343(3) 0.3943(2) 0.80759(17) 0.0261(6) Uani 1 1 d U . .
H11 H 0.8070 0.4558 0.8361 0.031 Uiso 1 1 calc R . .
N12 N 0.6079(2) 0.2109(2) 0.79242(15) 0.0168(5) Uani 1 1 d U . .
H12A H 0.5393 0.2146 0.7656 0.020 Uiso 1 1 calc R . .
H12B H 0.6002 0.1472 0.8010 0.020 Uiso 1 1 calc R . .
N13 N 0.9455(3) 0.3885(2) 0.88398(17) 0.0257(6) Uani 1 1 d U . .
N14 N 1.2841(3) 0.5047(3) 0.99259(19) 0.0347(7) Uani 1 1 d U . .
O1 O 0.4354(2) 0.1618(2) 0.64339(15) 0.0257(5) Uani 1 1 d DU . .
O2 O 0.7606(3) 0.4250(2) 0.5880(2) 0.0387(6) Uani 1 1 d DU . .
Mn1 Mn 0.58760(5) 0.29788(4) 0.60830(3) 0.02150(16) Uani 1 1 d DU . .
H1WA H 0.3818(16) 0.183(3) 0.6735(7) 0.032 Uiso 1 1 d D . .
H1WB H 0.398(2) 0.1558(9) 0.5946(6) 0.032 Uiso 1 1 d D . .
H2WA H 0.785(3) 0.397(3) 0.5435(12) 0.032 Uiso 1 1 d D . .
H2WB H 0.825(2) 0.466(3) 0.6281(12) 0.032 Uiso 1 1 d D . .
O41 O 0.7205(4) 0.0153(3) 0.9794(2) 0.0642(10) Uani 1 1 d U . .
O42 O 0.6907(4) -0.1797(3) 0.9395(2) 0.0654(10) Uani 1 1 d U . .
O43 O 0.5576(4) -0.1293(3) 0.8597(3) 0.0788(12) Uani 1 1 d U . .
O44 O 0.7798(3) -0.0799(3) 0.8548(2) 0.0594(9) Uani 1 1 d U . .
Cl41 Cl 0.68809(11) -0.09223(8) 0.90938(6) 0.0467(3) Uani 1 1 d U . .
O51 O 1.0045(3) 0.2877(4) 0.3737(2) 0.0479(9) Uani 0.804(3) 1 d PDU A 1
O52 O 0.7997(4) 0.2482(4) 0.2986(3) 0.0703(14) Uani 0.804(3) 1 d PDU A 1
O53 O 0.9242(4) 0.4349(3) 0.3963(3) 0.0601(11) Uani 0.804(3) 1 d PDU A 1
O54 O 0.8335(5) 0.2929(5) 0.4476(4) 0.0676(13) Uani 0.804(3) 1 d PDU A 1
Cl51 Cl 0.89018(10) 0.31409(10) 0.37766(7) 0.0340(3) Uani 0.804(3) 1 d PDU A 1
O56 O 0.8513(12) 0.3077(15) 0.2392(13) 0.065(4) Uani 0.196(3) 1 d PDU A 2
O57 O 1.0335(17) 0.3813(18) 0.3488(9) 0.074(5) Uani 0.196(3) 1 d PDU A 2
O58 O 1.052(2) 0.4454(15) 0.2410(14) 0.066(5) Uani 0.196(3) 1 d PDU A 2
O59 O 1.032(2) 0.2601(18) 0.2079(15) 0.080(5) Uani 0.196(3) 1 d PDU A 2
Cl56 Cl 0.9906(5) 0.3456(4) 0.2590(3) 0.0403(13) Uani 0.196(3) 1 d PDU A 2
C61 C 0.6813(7) -0.0932(8) 1.1676(5) 0.0649(18) Uani 0.804(3) 1 d PDU A 1
C62 C 0.6160(7) -0.0153(6) 1.1557(4) 0.0537(15) Uani 0.804(3) 1 d PDU A 1
H62A H 0.6529 0.0164 1.1143 0.081 Uiso 0.804(3) 1 calc PR A 1
H62B H 0.6315 0.0489 1.2108 0.081 Uiso 0.804(3) 1 calc PR A 1
H62C H 0.5210 -0.0602 1.1343 0.081 Uiso 0.804(3) 1 calc PR A 1
N61 N 0.7313(7) -0.1546(7) 1.1736(5) 0.095(2) Uani 0.804(3) 1 d PDU A 1
C63 C 0.710(4) -0.093(3) 1.1450(16) 0.084(5) Uani 0.196(3) 1 d PDU A 2
C64 C 0.622(2) -0.0323(12) 1.1281(9) 0.078(7) Uani 0.196(3) 1 d PDU A 2
H64A H 0.5788 -0.0686 1.0673 0.117 Uiso 0.196(3) 1 calc PR A 2
H64B H 0.6753 0.0504 1.1433 0.117 Uiso 0.196(3) 1 calc PR A 2
H64C H 0.5544 -0.0394 1.1629 0.117 Uiso 0.196(3) 1 calc PR A 2
N63 N 0.797(3) -0.124(3) 1.129(2) 0.101(6) Uani 0.196(3) 1 d PDU A 2
C71 C 1.0359(6) 0.3052(6) 0.1926(4) 0.0434(13) Uani 0.804(3) 1 d PDU A 1
C72 C 0.9719(6) 0.1769(5) 0.1515(4) 0.0613(16) Uani 0.804(3) 1 d PDU A 1
H72A H 0.8983 0.1545 0.1049 0.092 Uiso 0.804(3) 1 calc PR A 1
H72B H 0.9387 0.1459 0.1940 0.092 Uiso 0.804(3) 1 calc PR A 1
H72C H 1.0362 0.1451 0.1284 0.092 Uiso 0.804(3) 1 calc PR A 1
N71 N 1.0841(6) 0.4018(5) 0.2245(4) 0.0518(13) Uani 0.804(3) 1 d PDU A 1
C73 C 0.8044(17) 0.2496(16) 0.392(2) 0.073(5) Uani 0.196(3) 1 d PDU A 2
C74 C 0.7715(19) 0.1253(15) 0.3301(9) 0.064(6) Uani 0.196(3) 1 d PDU A 2
H74A H 0.7279 0.0715 0.3566 0.096 Uiso 0.196(3) 1 calc PR A 2
H74B H 0.8529 0.1156 0.3164 0.096 Uiso 0.196(3) 1 calc PR A 2
H74C H 0.7125 0.1086 0.2773 0.096 Uiso 0.196(3) 1 calc PR A 2
N73 N 0.827(2) 0.3445(18) 0.4400(14) 0.055(4) Uani 0.196(3) 1 d PDU A 2

loop_
_atom_site_aniso_label
_atom_site_aniso_U_11
_atom_site_aniso_U_22
_atom_site_aniso_U_33
_atom_site_aniso_U_23
_atom_site_aniso_U_13
_atom_site_aniso_U_12
C1 0.0345(18) 0.0252(18) 0.0355(18) 0.0043(14) 0.0116(15) 0.0068(14)
C2 0.043(2) 0.0243(18) 0.047(2) 0.0017(16) 0.0184(17) 0.0090(16)
C3 0.039(2) 0.0258(18) 0.060(2) 0.0128(17) 0.0219(17) 0.0156(16)
C4 0.0317(17) 0.0233(17) 0.048(2) 0.0133(15) 0.0133(15) 0.0140(14)
C5 0.0253(15) 0.0203(15) 0.0383(17) 0.0119(13) 0.0113(13) 0.0079(13)
C6 0.0233(15) 0.0194(15) 0.0321(16) 0.0120(13) 0.0078(12) 0.0074(12)
C7 0.0271(16) 0.0263(17) 0.0370(18) 0.0150(14) 0.0041(13) 0.0122(14)
C8 0.0296(16) 0.0294(18) 0.0304(17) 0.0130(14) 0.0005(13) 0.0106(14)
C9 0.0289(16) 0.0229(16) 0.0270(16) 0.0085(13) 0.0041(13) 0.0098(13)
C10 0.0215(14) 0.0212(15) 0.0276(15) 0.0117(12) 0.0046(12) 0.0084(12)
C11 0.0197(14) 0.0212(15) 0.0255(15) 0.0118(12) 0.0052(11) 0.0068(12)
C12 0.0286(15) 0.0213(15) 0.0222(15) 0.0087(12) 0.0060(12) 0.0097(13)
C13 0.0259(15) 0.0226(15) 0.0253(15) 0.0125(12) 0.0038(12) 0.0088(12)
C14 0.0309(16) 0.0268(17) 0.0255(16) 0.0124(13) 0.0023(13) 0.0069(14)
C15 0.0302(17) 0.0326(18) 0.0307(17) 0.0175(14) -0.0013(13) 0.0102(14)
C16 0.0248(15) 0.0276(17) 0.0376(18) 0.0187(14) 0.0021(13) 0.0097(13)
C17 0.0236(15) 0.0218(15) 0.0318(16) 0.0158(13) 0.0049(12) 0.0083(12)
C18 0.0222(14) 0.0196(15) 0.0338(16) 0.0135(13) 0.0057(12) 0.0073(12)
C19 0.0260(16) 0.0220(16) 0.0428(19) 0.0151(14) 0.0042(14) 0.0096(13)
C20 0.0301(17) 0.0241(17) 0.045(2) 0.0127(15) 0.0063(15) 0.0141(14)
C21 0.0303(16) 0.0186(16) 0.0355(18) 0.0083(13) 0.0061(14) 0.0091(13)
C22 0.0255(15) 0.0167(15) 0.0304(16) 0.0091(12) 0.0053(12) 0.0066(12)
C23 0.0282(16) 0.0180(15) 0.0291(16) 0.0079(13) 0.0037(13) 0.0070(12)
C24 0.0350(17) 0.0212(16) 0.0190(14) 0.0073(12) 0.0050(12) 0.0116(13)
C25 0.0338(16) 0.0196(15) 0.0207(15) 0.0071(12) 0.0013(12) 0.0082(13)
C26 0.0414(19) 0.0238(17) 0.0360(19) 0.0138(15) -0.0094(15) 0.0028(15)
C27 0.050(2) 0.032(2) 0.054(2) 0.0223(18) -0.0089(19) 0.0082(17)
C28 0.040(2) 0.035(2) 0.048(2) 0.0179(18) -0.0101(17) 0.0092(16)
C29 0.0352(17) 0.0261(17) 0.0249(16) 0.0083(13) -0.0016(13) 0.0082(14)
C30 0.0369(17) 0.0249(16) 0.0226(16) 0.0049(13) 0.0016(13) 0.0097(14)
C31 0.0392(19) 0.0304(19) 0.0314(18) 0.0121(15) 0.0042(15) 0.0086(15)
C32 0.048(2) 0.032(2) 0.038(2) 0.0145(17) 0.0080(17) 0.0040(17)
C33 0.0373(19) 0.037(2) 0.037(2) 0.0077(17) 0.0078(16) -0.0003(17)
C34 0.0315(18) 0.041(2) 0.0313(18) 0.0049(16) 0.0030(15) 0.0060(16)
N1 0.0285(14) 0.0219(14) 0.0324(15) 0.0059(12) 0.0083(11) 0.0080(11)
N2 0.0218(12) 0.0196(13) 0.0274(13) 0.0097(11) 0.0055(10) 0.0072(10)
N3 0.0153(11) 0.0072(10) 0.0139(11) 0.0015(9) 0.0004(8) 0.0048(9)
N4 0.0270(13) 0.0213(13) 0.0223(13) 0.0082(11) 0.0051(10) 0.0130(11)
N5 0.0254(13) 0.0210(13) 0.0240(13) 0.0108(11) 0.0052(10) 0.0119(11)
N6 0.0456(18) 0.0308(17) 0.0268(15) 0.0033(13) -0.0046(13) 0.0193(14)
N7 0.0240(13) 0.0210(13) 0.0262(13) 0.0112(11) 0.0048(10) 0.0091(11)
N8 0.0268(13) 0.0180(13) 0.0290(14) 0.0104(11) 0.0044(11) 0.0086(11)
N9 0.0407(17) 0.0234(15) 0.0272(15) 0.0036(12) -0.0007(12) 0.0154(13)
N10 0.0310(14) 0.0203(13) 0.0243(13) 0.0073(11) -0.0006(11) 0.0112(11)
N11 0.0316(14) 0.0178(13) 0.0240(13) 0.0054(11) -0.0026(11) 0.0084(11)
N12 0.0194(12) 0.0120(12) 0.0162(12) 0.0061(9) -0.0014(9) 0.0031(9)
N13 0.0304(14) 0.0226(14) 0.0213(13) 0.0080(11) 0.0018(11) 0.0082(11)
N14 0.0344(15) 0.0339(17) 0.0289(15) 0.0075(13) 0.0013(12) 0.0107(13)
O1 0.0276(11) 0.0230(12) 0.0242(11) 0.0084(9) 0.0052(9) 0.0081(9)
O2 0.0314(13) 0.0349(15) 0.0579(18) 0.0279(14) 0.0077(12) 0.0126(11)
Mn1 0.0250(3) 0.0178(3) 0.0226(3) 0.00826(19) 0.00241(18) 0.0094(2)
O41 0.110(3) 0.0318(16) 0.0389(17) 0.0089(13) 0.0154(17) 0.0178(17)
O42 0.097(3) 0.0321(17) 0.066(2) 0.0236(16) 0.023(2) 0.0191(17)
O43 0.063(2) 0.057(2) 0.096(3) 0.008(2) 0.000(2) 0.0246(19)
O44 0.066(2) 0.060(2) 0.0384(17) 0.0190(15) 0.0151(15) 0.0083(17)
Cl41 0.0655(7) 0.0234(5) 0.0384(5) 0.0082(4) 0.0139(5) 0.0055(4)
O51 0.0429(19) 0.070(3) 0.060(2) 0.042(2) 0.0225(17) 0.0379(19)
O52 0.051(2) 0.061(3) 0.070(3) -0.008(2) -0.015(2) 0.027(2)
O53 0.063(3) 0.035(2) 0.076(3) 0.017(2) 0.011(2) 0.0178(19)
O54 0.062(3) 0.087(4) 0.077(3) 0.046(3) 0.042(2) 0.036(3)
Cl51 0.0284(5) 0.0344(6) 0.0447(7) 0.0171(5) 0.0082(4) 0.0169(5)
O56 0.033(5) 0.060(8) 0.095(10) 0.037(8) -0.008(6) 0.007(6)
O57 0.050(8) 0.092(10) 0.053(6) 0.027(6) 0.000(6) -0.003(8)
O58 0.060(8) 0.055(7) 0.067(8) 0.027(7) 0.012(7) -0.002(7)
O59 0.064(7) 0.063(7) 0.089(8) 0.000(7) 0.005(8) 0.028(7)
Cl56 0.037(2) 0.039(3) 0.045(3) 0.020(2) 0.0029(19) 0.0129(19)
C61 0.053(4) 0.094(4) 0.053(4) 0.038(3) 0.015(3) 0.024(3)
C62 0.051(3) 0.073(4) 0.040(3) 0.033(3) 0.015(3) 0.014(3)
N61 0.083(4) 0.129(6) 0.109(5) 0.077(5) 0.008(4) 0.053(4)
C63 0.066(7) 0.104(7) 0.072(8) 0.031(7) 0.010(7) 0.025(6)
C64 0.063(10) 0.076(10) 0.073(12) 0.012(10) 0.013(10) 0.020(8)
N63 0.067(9) 0.123(11) 0.103(11) 0.037(10) -0.011(9) 0.038(8)
C71 0.043(3) 0.048(3) 0.044(3) 0.026(2) 0.008(2) 0.015(2)
C72 0.054(3) 0.049(3) 0.058(4) 0.003(3) -0.002(3) 0.014(3)
N71 0.053(3) 0.043(3) 0.064(3) 0.032(3) 0.013(2) 0.011(2)
C73 0.060(7) 0.065(7) 0.072(7) 0.019(7) 0.008(7) 0.007(6)
C74 0.042(10) 0.070(10) 0.085(14) 0.035(9) 0.042(10) 0.018(10)
N73 0.060(8) 0.071(8) 0.064(9) 0.037(7) 0.032(7) 0.046(8)

loop_
_atom_type_symbol
_atom_type_description
_atom_type_scat_dispersion_real
_atom_type_scat_dispersion_imag
_atom_type_scat_source
C C 0.0033 0.0016 'International Tables Vol C Tables 4.2.6.8 and 6.1.1.4'
H H 0.0000 0.0000 'International Tables Vol C Tables 4.2.6.8 and 6.1.1.4'
N N 0.0061 0.0033 'International Tables Vol C Tables 4.2.6.8 and 6.1.1.4'
O O 0.0106 0.0060 'International Tables Vol C Tables 4.2.6.8 and 6.1.1.4'
Cl Cl 0.1484 0.1585 'International Tables Vol C Tables 4.2.6.8 and 6.1.1.4'
Mn Mn 0.3368 0.7283 'International Tables Vol C Tables 4.2.6.8 and 6.1.1.4'

loop_
_geom_angle_atom_site_label_1
_geom_angle_atom_site_label_2
_geom_angle_atom_site_label_3
_geom_angle
_geom_angle_site_symmetry_1
_geom_angle_site_symmetry_3
N1 C1 C2 123.2(4) . .
N1 C1 H1 118.4 . .
C2 C1 H1 118.4 . .
C3 C2 C1 118.6(4) . .
C3 C2 H2 120.7 . .
C1 C2 H2 120.7 . .
C2 C3 C4 119.3(4) . .
C2 C3 H3 120.3 . .
C4 C3 H3 120.3 . .
C3 C4 C5 119.3(4) . .
C3 C4 H4 120.4 . .
C5 C4 H4 120.4 . .
N1 C5 C4 121.0(3) . .
N1 C5 C6 117.3(3) . .
C4 C5 C6 121.6(3) . .
N2 C6 C7 121.2(3) . .
N2 C6 C5 116.5(3) . .
C7 C6 C5 122.4(3) . .
C8 C7 C6 120.3(3) . .
C8 C7 H7 119.8 . .
C6 C7 H7 119.8 . .
C7 C8 C9 118.9(3) . .
C7 C8 H8 120.6 . .
C9 C8 H8 120.6 . .
C8 C9 C10 117.7(3) . .
C8 C9 H9 121.1 . .
C10 C9 H9 121.1 . .
N2 C10 C9 124.0(3) . .
N2 C10 C11 116.6(3) . .
C9 C10 C11 119.4(3) . .
N3 C11 N4 122.4(3) . .
N3 C11 C10 122.1(3) . .
N4 C11 C10 115.5(3) . .
N5 C12 N6 126.9(3) . .
N5 C12 C13 113.8(3) . .
N6 C12 C13 119.3(3) . .
N7 C13 C14 121.9(3) . .
N7 C13 C12 114.2(3) . .
C14 C13 C12 123.9(3) . .
C15 C14 C13 118.4(3) . .
C15 C14 H14 120.8 . .
C13 C14 H14 120.8 . .
C16 C15 C14 120.1(3) . .
C16 C15 H15 120.0 . .
C14 C15 H15 120.0 . .
C15 C16 C17 118.2(3) . .
C15 C16 H16 120.9 . .
C17 C16 H16 120.9 . .
N7 C17 C16 121.8(3) . .
N7 C17 C18 114.7(3) . .
C16 C17 C18 123.4(3) . .
N8 C18 C19 121.8(3) . .
N8 C18 C17 114.6(3) . .
C19 C18 C17 123.7(3) . .
C20 C19 C18 118.7(3) . .
C20 C19 H19 120.6 . .
C18 C19 H19 120.6 . .
C19 C20 C21 119.8(3) . .
C19 C20 H20 120.1 . .
C21 C20 H20 120.1 . .
C20 C21 C22 118.4(3) . .
C20 C21 H21 120.8 . .
C22 C21 H21 120.8 . .
N8 C22 C21 122.4(3) . .
N8 C22 C23 113.9(3) . .
C21 C22 C23 123.7(3) . .
N10 C23 N9 126.1(3) . .
N10 C23 C22 115.1(3) . .
N9 C23 C22 118.8(3) . .
N12 C24 N11 124.1(3) . .
N12 C24 C25 123.0(3) . .
N11 C24 C25 112.9(3) . .
N13 C25 C26 122.5(3) . .
N13 C25 C24 116.8(3) . .
C26 C25 C24 120.6(3) . .
C27 C26 C25 118.2(3) . .
C27 C26 H26 120.9 . .
C25 C26 H26 120.9 . .
C28 C27 C26 119.4(4) . .
C28 C27 H27 120.3 . .
C26 C27 H27 120.3 . .
C27 C28 C29 118.9(4) . .
C27 C28 H28 120.6 . .
C29 C28 H28 120.6 . .
N13 C29 C28 122.2(3) . .
N13 C29 C30 116.6(3) . .
C28 C29 C30 121.1(3) . .
N14 C30 C31 122.3(3) . .
N14 C30 C29 116.3(3) . .
C31 C30 C29 121.4(3) . .
C32 C31 C30 119.2(4) . .
C32 C31 H31 120.4 . .
C30 C31 H31 120.4 . .
C33 C32 C31 118.9(4) . .
C33 C32 H32 120.5 . .
C31 C32 H32 120.5 . .
C34 C33 C32 118.6(4) . .
C34 C33 H33 120.7 . .
C32 C33 H33 120.7 . .
N14 C34 C33 123.6(4) . .
N14 C34 H34 118.2 . .
C33 C34 H34 118.2 . .
C1 N1 C5 118.5(3) . .
C10 N2 C6 117.9(3) . .
C11 N3 Mn1 116.7(2) . .
C11 N4 N5 115.0(3) . .
C11 N4 H4A 122.5 . .
N5 N4 H4A 122.5 . .
C12 N5 N4 119.7(3) . .
C12 N5 Mn1 124.2(2) . .
N4 N5 Mn1 115.93(18) . .
C12 N6 H6A 120.0 . .
C12 N6 H6B 120.0 . .
H6A N6 H6B 120.0 . .
C17 N7 C13 119.6(3) . .
C17 N7 Mn1 120.8(2) . .
C13 N7 Mn1 119.5(2) . .
C18 N8 C22 118.9(3) . .
C18 N8 Mn1 121.4(2) . .
C22 N8 Mn1 119.7(2) . .
C23 N9 H9A 120.0 . .
C23 N9 H9B 120.0 . .
H9A N9 H9B 120.0 . .
C23 N10 N11 113.0(3) . .
C23 N10 Mn1 121.4(2) . .
N11 N10 Mn1 123.3(2) . .
C24 N11 N10 120.5(3) . .
C24 N11 H11 119.7 . .
N10 N11 H11 119.7 . .
C24 N12 H12A 120.0 . .
C24 N12 H12B 120.0 . .
H12A N12 H12B 120.0 . .
C29 N13 C25 118.7(3) . .
C30 N14 C34 117.4(3) . .
Mn1 O1 H1WA 118(2) . .
Mn1 O1 H1WB 74.4(13) . .
H1WA O1 H1WB 98.1(12) . .
Mn1 O2 H2WA 113(2) . .
Mn1 O2 H2WB 119(2) . .
H2WA O2 H2WB 109.9(17) . .
O2 Mn1 N5 93.13(11) . .
O2 Mn1 N10 92.03(11) . .
N5 Mn1 N10 153.87(10) . .
O2 Mn1 N3 85.65(9) . .
N5 Mn1 N3 69.52(9) . .
N10 Mn1 N3 85.38(9) . .
O2 Mn1 O1 169.96(9) . .
N5 Mn1 O1 87.42(9) . .
N10 Mn1 O1 83.23(10) . .
N3 Mn1 O1 85.15(8) . .
O2 Mn1 N8 88.34(10) . .
N5 Mn1 N8 136.59(10) . .
N10 Mn1 N8 69.15(10) . .
N3 Mn1 N8 153.59(9) . .
O1 Mn1 N8 98.16(9) . .
O2 Mn1 N7 92.22(10) . .
N5 Mn1 N7 68.09(9) . .
N10 Mn1 N7 137.25(10) . .
N3 Mn1 N7 137.36(9) . .
O1 Mn1 N7 97.27(9) . .
N8 Mn1 N7 68.49(10) . .
O41 Cl41 O44 110.0(2) . .
O41 Cl41 O42 110.2(2) . .
O44 Cl41 O42 109.3(2) . .
O41 Cl41 O43 110.4(2) . .
O44 Cl41 O43 108.3(2) . .
O42 Cl41 O43 108.7(3) . .
O52 Cl51 O51 109.8(3) . .
O52 Cl51 O53 109.1(3) . .
O51 Cl51 O53 110.2(3) . .
O52 Cl51 O54 111.9(3) . .
O51 Cl51 O54 109.8(3) . .
O53 Cl51 O54 106.1(3) . .
O59 Cl56 O58 105.9(14) . .
O59 Cl56 O56 111.1(12) . .
O58 Cl56 O56 110.7(12) . .
O59 Cl56 O57 114.2(14) . .
O58 Cl56 O57 105.7(12) . .
O56 Cl56 O57 109.1(11) . .
N61 C61 C62 177.6(8) . .
N63 C63 C64 149(4) . .
C63 C64 H64A 109.5 . .
C63 C64 H64B 109.5 . .
H64A C64 H64B 109.5 . .
C63 C64 H64C 109.5 . .
H64A C64 H64C 109.5 . .
H64B C64 H64C 109.5 . .
N71 C71 C72 179.2(7) . .
N73 C73 C74 178.2(19) . .
C73 C74 H74A 109.5 . .
C73 C74 H74B 109.5 . .
H74A C74 H74B 109.5 . .
C73 C74 H74C 109.5 . .
H74A C74 H74C 109.5 . .
H74B C74 H74C 109.5 . .

loop_
_geom_bond_atom_site_label_1
_geom_bond_atom_site_label_2
_geom_bond_distance
_geom_bond_site_symmetry_2
C1 N1 1.336(5) .
C1 C2 1.375(6) .
C1 H1 0.9500 .
C2 C3 1.372(6) .
C2 H2 0.9500 .
C3 C4 1.380(5) .
C3 H3 0.9500 .
C4 C5 1.395(5) .
C4 H4 0.9500 .
C5 N1 1.347(5) .
C5 C6 1.487(5) .
C6 N2 1.344(4) .
C6 C7 1.388(5) .
C7 C8 1.374(5) .
C7 H7 0.9500 .
C8 C9 1.380(5) .
C8 H8 0.9500 .
C9 C10 1.386(5) .
C9 H9 0.9500 .
C10 N2 1.336(4) .
C10 C11 1.490(4) .
C11 N3 1.229(4) .
C11 N4 1.339(4) .
C12 N5 1.288(4) .
C12 N6 1.339(4) .
C12 C13 1.486(4) .
C13 N7 1.342(4) .
C13 C14 1.388(5) .
C14 C15 1.382(5) .
C14 H14 0.9500 .
C15 C16 1.378(5) .
C15 H15 0.9500 .
C16 C17 1.401(4) .
C16 H16 0.9500 .
C17 N7 1.331(4) .
C17 C18 1.485(5) .
C18 N8 1.335(4) .
C18 C19 1.395(5) .
C19 C20 1.370(5) .
C19 H19 0.9500 .
C20 C21 1.377(5) .
C20 H20 0.9500 .
C21 C22 1.385(5) .
C21 H21 0.9500 .
C22 N8 1.338(4) .
C22 C23 1.495(5) .
C23 N10 1.299(4) .
C23 N9 1.333(4) .
C24 N12 1.222(4) .
C24 N11 1.341(4) .
C24 C25 1.493(5) .
C25 N13 1.341(4) .
C25 C26 1.390(5) .
C26 C27 1.389(5) .
C26 H26 0.9500 .
C27 C28 1.379(6) .
C27 H27 0.9500 .
C28 C29 1.389(5) .
C28 H28 0.9500 .
C29 N13 1.339(4) .
C29 C30 1.482(5) .
C30 N14 1.345(5) .
C30 C31 1.385(5) .
C31 C32 1.381(5) .
C31 H31 0.9500 .
C32 C33 1.380(6) .
C32 H32 0.9500 .
C33 C34 1.371(6) .
C33 H33 0.9500 .
C34 N14 1.346(5) .
C34 H34 0.9500 .
N3 Mn1 2.288(2) .
N4 N5 1.380(4) .
N4 H4A 0.8800 .
N5 Mn1 2.252(3) .
N6 H6A 0.8800 .
N6 H6B 0.8800 .
N7 Mn1 2.315(3) .
N8 Mn1 2.299(3) .
N9 H9A 0.8800 .
N9 H9B 0.8800 .
N10 N11 1.401(4) .
N10 Mn1 2.267(3) .
N11 H11 0.8800 .
N12 H12A 0.8800 .
N12 H12B 0.8800 .
O1 Mn1 2.289(2) .
O1 H1WA 0.863(9) .
O1 H1WB 0.864(10) .
O2 Mn1 2.213(3) .
O2 H2WA 0.828(10) .
O2 H2WB 0.829(10) .
O41 Cl41 1.416(3) .
O42 Cl41 1.424(3) .
O43 Cl41 1.447(4) .
O44 Cl41 1.424(3) .
O51 Cl51 1.416(3) .
O52 Cl51 1.408(4) .
O53 Cl51 1.424(4) .
O54 Cl51 1.446(5) .
O56 Cl56 1.419(12) .
O57 Cl56 1.425(13) .
O58 Cl56 1.411(14) .
O59 Cl56 1.407(14) .
C61 N61 1.151(9) .
C61 C62 1.498(9) .
C62 H62A 0.9800 .
C62 H62B 0.9800 .
C62 H62C 0.9800 .
C63 N63 1.175(17) .
C63 C64 1.528(17) .
C64 H64A 0.9800 .
C64 H64B 0.9800 .
C64 H64C 0.9800 .
C71 N71 1.112(8) .
C71 C72 1.475(8) .
C72 H72A 0.9800 .
C72 H72B 0.9800 .
C72 H72C 0.9800 .
C73 N73 1.170(16) .
C73 C74 1.515(16) .
C74 H74A 0.9800 .
C74 H74B 0.9800 .
C74 H74C 0.9800 .
